data_4074330
loop_
_publ_author_name
'Brym, Markus'
'Francis, Matthew D.'
'Jin, Guoxia'
'Jones, Cameron'
'Mills, David P.'
'Stasch, Andreas'

_publ_section_title
;
 Facile Transformations of a 1,3,5-Triphosphacyclohexadienyl Anion within
 the Coordination Sphere of Group 13 and 14 Elements:&#x00A0; Synthesis of
 1,3-Diphosphacyclopentadienyl Complexes and Phosphaorganometallic Cage
 Compounds
;
_journal_issue 20
_journal_name_full Organometallics
_journal_page_first 4799
_journal_paper_doi 10.1021/om0605581
_journal_volume 25
_journal_year 2006
_chemical_formula_sum 'C47 H75 N3 P2 Sn'
_chemical_formula_weight 862.73
_chemical_name_systematic
; 
 ? 
;
_space_group_IT_number 14
_symmetry_cell_setting monoclinic
_symmetry_space_group_name_Hall '-P 2ybc'
_symmetry_space_group_name_H-M 'P 1 21/c 1'
_atom_sites_solution_hydrogens geom
_atom_sites_solution_primary direct
_atom_sites_solution_secondary difmap
_audit_creation_method SHELXL-97
_cell_angle_alpha 90.00
_cell_angle_beta 117.60(3)
_cell_angle_gamma 90.00
_cell_formula_units_Z 4
_cell_length_a 19.036(4)
_cell_length_b 14.100(3)
_cell_length_c 19.674(4)
_cell_measurement_temperature 150(2)
_cell_volume 4680(2)
_computing_structure_refinement 'SHELXL-97 (Sheldrick, 1997)'
_computing_structure_solution 'SHELXS-97 (Sheldrick, 1990)'
_diffrn_ambient_temperature 150(2)
_diffrn_measured_fraction_theta_full 0.995
_diffrn_measured_fraction_theta_max 0.995
_diffrn_measurement_device_type 'Nonius Kappa CCD'
_diffrn_radiation_monochromator graphite
_diffrn_radiation_source 'fine-focus sealed tube'
_diffrn_radiation_type MoK\a
_diffrn_radiation_wavelength 0.71073
_diffrn_reflns_av_R_equivalents 0.0313
_diffrn_reflns_av_sigmaI/netI 0.0477
_diffrn_reflns_limit_h_max 24
_diffrn_reflns_limit_h_min -24
_diffrn_reflns_limit_k_max 18
_diffrn_reflns_limit_k_min -18
_diffrn_reflns_limit_l_max 25
_diffrn_reflns_limit_l_min -25
_diffrn_reflns_number 19460
_diffrn_reflns_theta_full 27.00
_diffrn_reflns_theta_max 27.00
_diffrn_reflns_theta_min 3.09
_exptl_absorpt_coefficient_mu 0.648
_exptl_absorpt_correction_T_max 0.926
_exptl_absorpt_correction_T_min 0.826
_exptl_absorpt_correction_type multi-scan
_exptl_absorpt_process_details 'Sortav (Blessing, 1995)'
_exptl_crystal_colour yellow
_exptl_crystal_density_diffrn 1.224
_exptl_crystal_density_method 'not measured'
_exptl_crystal_description block
_exptl_crystal_F_000 1832
_exptl_crystal_size_max 0.25
_exptl_crystal_size_mid 0.15
_exptl_crystal_size_min 0.12
_refine_diff_density_max 2.420
_refine_diff_density_min -1.429
_refine_diff_density_rms 0.091
_refine_ls_extinction_method none
_refine_ls_goodness_of_fit_ref 1.029
_refine_ls_hydrogen_treatment constr
_refine_ls_matrix_type full
_refine_ls_number_parameters 497
_refine_ls_number_reflns 10167
_refine_ls_number_restraints 0
_refine_ls_restrained_S_all 1.029
_refine_ls_R_factor_all 0.0712
_refine_ls_R_factor_gt 0.0550
_refine_ls_shift/su_max 0.001
_refine_ls_shift/su_mean 0.000
_refine_ls_structure_factor_coef Fsqd
_refine_ls_weighting_details 'calc w=1/[\s^2^(Fo^2^)+(0.0539P)^2^+12.2044P] where P=(Fo^2^+2Fc^2^)/3'
_refine_ls_weighting_scheme calc
_refine_ls_wR_factor_gt 0.1283
_refine_ls_wR_factor_ref 0.1368
_reflns_number_gt 8235
_reflns_number_total 10167
_reflns_threshold_expression >2sigma(I)
_cod_data_source_file om0605581si20060628_061253.cif
_cod_data_source_block compound8
_cod_original_cell_volume 4679.9(16)
_cod_original_sg_symbol_H-M P2(1)/c
_cod_database_code 4074330

loop_
_symmetry_equiv_pos_as_xyz
'x, y, z'
'-x, y+1/2, -z+1/2'
'-x, -y, -z'
'x, -y-1/2, z-1/2'

loop_
_atom_site_label
_atom_site_type_symbol
_atom_site_fract_x
_atom_site_fract_y
_atom_site_fract_z
_atom_site_U_iso_or_equiv
_atom_site_adp_type
_atom_site_occupancy
_atom_site_symmetry_multiplicity
_atom_site_calc_flag
_atom_site_refinement_flags
Sn1 Sn 0.268568(16) 0.431960(18) 0.498670(15) 0.02959(9) Uani 1 1 d .
P1 P 0.21182(6) 0.36095(8) 0.59547(6) 0.0362(2) Uani 1 1 d .
N1 N 0.17794(17) 0.5255(2) 0.39625(16) 0.0241(6) Uani 1 1 d .
C1 C 0.3130(2) 0.3739(3) 0.6618(2) 0.0347(9) Uani 1 1 d .
P2 P 0.37430(6) 0.29148(8) 0.65198(6) 0.0378(3) Uani 1 1 d .
N2 N 0.28252(17) 0.5873(2) 0.49497(16) 0.0234(6) Uani 1 1 d .
C2 C 0.3005(2) 0.2224(3) 0.5757(2) 0.0314(8) Uani 1 1 d .
N3 N 0.22778(17) 0.6762(2) 0.37768(17) 0.0259(6) Uani 1 1 d .
C3 C 0.2218(2) 0.2514(3) 0.5509(2) 0.0337(9) Uani 1 1 d .
C4 C 0.3419(3) 0.4435(3) 0.7295(2) 0.0394(10) Uani 1 1 d .
C5 C 0.3011(4) 0.5382(4) 0.7047(3) 0.0629(15) Uani 1 1 d .
H5A H 0.2437 0.5297 0.6835 0.094 Uiso 1 1 calc R
H5B H 0.3131 0.5657 0.6654 0.094 Uiso 1 1 calc R
H5C H 0.3202 0.5809 0.7490 0.094 Uiso 1 1 calc R
C6 C 0.4308(3) 0.4619(5) 0.7645(4) 0.0788(19) Uani 1 1 d .
H6A H 0.4456 0.5124 0.8030 0.118 Uiso 1 1 calc R
H6B H 0.4443 0.4813 0.7241 0.118 Uiso 1 1 calc R
H6C H 0.4598 0.4038 0.7890 0.118 Uiso 1 1 calc R
C7 C 0.3218(5) 0.4022(4) 0.7882(3) 0.085(2) Uani 1 1 d .
H7A H 0.3395 0.4454 0.8321 0.128 Uiso 1 1 calc R
H7B H 0.3484 0.3409 0.8053 0.128 Uiso 1 1 calc R
H7C H 0.2643 0.3933 0.7657 0.128 Uiso 1 1 calc R
C8 C 0.3380(3) 0.1379(3) 0.5516(2) 0.0389(10) Uani 1 1 d .
C9 C 0.2992(4) 0.1193(4) 0.4654(3) 0.0570(14) Uani 1 1 d .
H9A H 0.3261 0.0664 0.4549 0.085 Uiso 1 1 calc R
H9B H 0.3033 0.1763 0.4389 0.085 Uiso 1 1 calc R
H9C H 0.2432 0.1034 0.4469 0.085 Uiso 1 1 calc R
C10 C 0.3388(3) 0.0477(3) 0.5958(3) 0.0505(12) Uani 1 1 d .
H10A H 0.2843 0.0293 0.5823 0.076 Uiso 1 1 calc R
H10B H 0.3681 0.0600 0.6511 0.076 Uiso 1 1 calc R
H10C H 0.3647 -0.0037 0.5823 0.076 Uiso 1 1 calc R
C11 C 0.4255(3) 0.1592(4) 0.5735(3) 0.0551(13) Uani 1 1 d .
H11A H 0.4468 0.1083 0.5545 0.083 Uiso 1 1 calc R
H11B H 0.4564 0.1633 0.6295 0.083 Uiso 1 1 calc R
H11C H 0.4289 0.2196 0.5505 0.083 Uiso 1 1 calc R
C12 C 0.1411(3) 0.2088(3) 0.4912(2) 0.0421(10) Uani 1 1 d .
C13 C 0.0718(3) 0.2481(4) 0.5034(3) 0.0527(12) Uani 1 1 d .
H13A H 0.0220 0.2186 0.4665 0.079 Uiso 1 1 calc R
H13B H 0.0683 0.3170 0.4958 0.079 Uiso 1 1 calc R
H13C H 0.0812 0.2336 0.5557 0.079 Uiso 1 1 calc R
C14 C 0.1221(3) 0.2351(4) 0.4088(2) 0.0505(12) Uani 1 1 d .
H14A H 0.1645 0.2120 0.3980 0.076 Uiso 1 1 calc R
H14B H 0.1179 0.3041 0.4028 0.076 Uiso 1 1 calc R
H14C H 0.0718 0.2058 0.3729 0.076 Uiso 1 1 calc R
C15 C 0.1373(3) 0.1007(4) 0.4993(3) 0.0586(14) Uani 1 1 d .
H15A H 0.0842 0.0779 0.4637 0.088 Uiso 1 1 calc R
H15B H 0.1487 0.0851 0.5520 0.088 Uiso 1 1 calc R
H15C H 0.1766 0.0701 0.4875 0.088 Uiso 1 1 calc R
C16 C 0.2279(2) 0.5997(2) 0.4209(2) 0.0238(7) Uani 1 1 d .
C17 C 0.1258(2) 0.5037(2) 0.3180(2) 0.0268(7) Uani 1 1 d .
C18 C 0.0435(2) 0.5210(3) 0.2898(2) 0.0291(8) Uani 1 1 d .
C19 C -0.0076(2) 0.4982(3) 0.2144(2) 0.0363(9) Uani 1 1 d .
H19 H -0.0623 0.5131 0.1942 0.044 Uiso 1 1 calc R
C20 C 0.0188(3) 0.4545(3) 0.1676(2) 0.0403(10) Uani 1 1 d .
H20 H -0.0175 0.4381 0.1163 0.048 Uiso 1 1 calc R
C21 C 0.0984(2) 0.4350(3) 0.1961(2) 0.0358(9) Uani 1 1 d .
H21 H 0.1163 0.4037 0.1641 0.043 Uiso 1 1 calc R
C22 C 0.1533(2) 0.4599(3) 0.2704(2) 0.0287(8) Uani 1 1 d .
C23 C 0.0112(2) 0.5637(3) 0.3410(2) 0.0347(9) Uani 1 1 d .
H23 H 0.0571 0.5930 0.3860 0.042 Uiso 1 1 calc R
C24 C -0.0497(3) 0.6414(4) 0.3028(3) 0.0634(15) Uani 1 1 d .
H24A H -0.0260 0.6928 0.2867 0.095 Uiso 1 1 calc R
H24B H -0.0670 0.6661 0.3392 0.095 Uiso 1 1 calc R
H24C H -0.0954 0.6155 0.2579 0.095 Uiso 1 1 calc R
C25 C -0.0217(4) 0.4856(4) 0.3722(4) 0.081(2) Uani 1 1 d .
H25A H -0.0653 0.4531 0.3294 0.121 Uiso 1 1 calc R
H25B H -0.0412 0.5137 0.4059 0.121 Uiso 1 1 calc R
H25C H 0.0204 0.4399 0.4014 0.121 Uiso 1 1 calc R
C26 C 0.2401(2) 0.4371(3) 0.2973(2) 0.0350(9) Uani 1 1 d .
H26 H 0.2722 0.4712 0.3468 0.042 Uiso 1 1 calc R
C27 C 0.2688(3) 0.4687(5) 0.2403(3) 0.0568(13) Uani 1 1 d .
H27A H 0.2443 0.4289 0.1943 0.085 Uiso 1 1 calc R
H27B H 0.3266 0.4623 0.2638 0.085 Uiso 1 1 calc R
H27C H 0.2540 0.5351 0.2262 0.085 Uiso 1 1 calc R
C28 C 0.2541(3) 0.3309(4) 0.3121(3) 0.0586(14) Uani 1 1 d .
H28A H 0.2255 0.2964 0.2636 0.088 Uiso 1 1 calc R
H28B H 0.2347 0.3107 0.3481 0.088 Uiso 1 1 calc R
H28C H 0.3109 0.3174 0.3340 0.088 Uiso 1 1 calc R
C29 C 0.3206(2) 0.6580(3) 0.5517(2) 0.0257(7) Uani 1 1 d .
C30 C 0.2759(2) 0.7211(3) 0.5729(2) 0.0277(8) Uani 1 1 d .
C31 C 0.3170(3) 0.7774(3) 0.6371(2) 0.0369(9) Uani 1 1 d .
H31 H 0.2885 0.8208 0.6519 0.044 Uiso 1 1 calc R
C32 C 0.3985(3) 0.7719(3) 0.6801(3) 0.0451(11) Uani 1 1 d .
H32 H 0.4249 0.8086 0.7255 0.054 Uiso 1 1 calc R
C33 C 0.4412(2) 0.7139(4) 0.6575(2) 0.0441(11) Uani 1 1 d .
H33 H 0.4974 0.7124 0.6866 0.053 Uiso 1 1 calc R
C34 C 0.4040(2) 0.6565(3) 0.5923(2) 0.0336(9) Uani 1 1 d .
C35 C 0.1861(2) 0.7263(3) 0.5281(2) 0.0311(8) Uani 1 1 d .
H35 H 0.1717 0.7134 0.4732 0.037 Uiso 1 1 calc R
C36 C 0.1523(3) 0.8240(3) 0.5306(3) 0.0457(11) Uani 1 1 d .
H36A H 0.1585 0.8356 0.5822 0.069 Uiso 1 1 calc R
H36B H 0.0960 0.8260 0.4934 0.069 Uiso 1 1 calc R
H36C H 0.1809 0.8728 0.5178 0.069 Uiso 1 1 calc R
C37 C 0.1448(2) 0.6500(3) 0.5528(3) 0.0406(10) Uani 1 1 d .
H37A H 0.1611 0.5870 0.5445 0.061 Uiso 1 1 calc R
H37B H 0.0872 0.6565 0.5225 0.061 Uiso 1 1 calc R
H37C H 0.1598 0.6581 0.6073 0.061 Uiso 1 1 calc R
C38 C 0.4535(2) 0.6001(4) 0.5645(3) 0.0438(10) Uani 1 1 d .
H38 H 0.4166 0.5719 0.5137 0.053 Uiso 1 1 calc R
C39 C 0.5114(3) 0.6659(5) 0.5520(3) 0.0654(15) Uani 1 1 d .
H39A H 0.4817 0.7180 0.5177 0.098 Uiso 1 1 calc R
H39B H 0.5389 0.6297 0.5290 0.098 Uiso 1 1 calc R
H39C H 0.5503 0.6919 0.6015 0.098 Uiso 1 1 calc R
C40 C 0.4990(3) 0.5189(4) 0.6179(3) 0.0634(15) Uani 1 1 d .
H40A H 0.5336 0.5442 0.6691 0.095 Uiso 1 1 calc R
H40B H 0.5312 0.4867 0.5979 0.095 Uiso 1 1 calc R
H40C H 0.4615 0.4738 0.6211 0.095 Uiso 1 1 calc R
C41 C 0.1526(2) 0.7138(3) 0.3150(2) 0.0323(8) Uani 1 1 d .
H41 H 0.1084 0.6790 0.3180 0.039 Uiso 1 1 calc R
C42 C 0.1433(3) 0.8185(3) 0.3298(3) 0.0395(10) Uani 1 1 d .
H42A H 0.0960 0.8446 0.2853 0.047 Uiso 1 1 calc R
H42B H 0.1345 0.8238 0.3754 0.047 Uiso 1 1 calc R
C43 C 0.2159(3) 0.8772(3) 0.3427(3) 0.0460(11) Uani 1 1 d .
H43A H 0.2082 0.9439 0.3537 0.055 Uiso 1 1 calc R
H43B H 0.2228 0.8762 0.2959 0.055 Uiso 1 1 calc R
C44 C 0.2896(3) 0.8363(3) 0.4102(3) 0.0421(10) Uani 1 1 d .
H44A H 0.3368 0.8724 0.4163 0.051 Uiso 1 1 calc R
H44B H 0.2847 0.8441 0.4578 0.051 Uiso 1 1 calc R
C45 C 0.3017(2) 0.7313(3) 0.3992(2) 0.0305(8) Uani 1 1 d .
H45 H 0.3419 0.7068 0.4502 0.037 Uiso 1 1 calc R
C46 C 0.1419(3) 0.6990(3) 0.2336(2) 0.0429(10) Uani 1 1 d .
H46A H 0.1782 0.7409 0.2251 0.064 Uiso 1 1 calc R
H46B H 0.0871 0.7138 0.1964 0.064 Uiso 1 1 calc R
H46C H 0.1537 0.6329 0.2274 0.064 Uiso 1 1 calc R
C47 C 0.3359(3) 0.7151(3) 0.3429(3) 0.0430(10) Uani 1 1 d .
H47A H 0.3384 0.6468 0.3347 0.065 Uiso 1 1 calc R
H47B H 0.3893 0.7422 0.3642 0.065 Uiso 1 1 calc R
H47C H 0.3017 0.7458 0.2938 0.065 Uiso 1 1 calc R

loop_
_atom_site_aniso_label
_atom_site_aniso_U_11
_atom_site_aniso_U_22
_atom_site_aniso_U_33
_atom_site_aniso_U_23
_atom_site_aniso_U_13
_atom_site_aniso_U_12
Sn1 0.04014(16) 0.02331(14) 0.03066(15) 0.00051(11) 0.02092(12) 0.00140(11)
P1 0.0389(6) 0.0373(6) 0.0336(6) -0.0011(4) 0.0179(5) 0.0054(4)
N1 0.0291(15) 0.0230(14) 0.0213(14) -0.0007(12) 0.0126(13) -0.0022(12)
C1 0.042(2) 0.031(2) 0.030(2) -0.0020(16) 0.0167(18) 0.0026(17)
P2 0.0346(5) 0.0339(6) 0.0395(6) -0.0066(5) 0.0124(5) 0.0065(4)
N2 0.0256(15) 0.0230(15) 0.0212(15) 0.0003(11) 0.0105(12) -0.0012(11)
C2 0.042(2) 0.0271(19) 0.0294(19) -0.0017(15) 0.0199(17) 0.0005(16)
N3 0.0267(15) 0.0281(16) 0.0232(15) 0.0037(12) 0.0118(13) 0.0000(12)
C3 0.042(2) 0.035(2) 0.0279(19) -0.0024(16) 0.0194(18) -0.0037(17)
C4 0.046(2) 0.037(2) 0.031(2) -0.0056(17) 0.0147(19) 0.0051(18)
C5 0.110(5) 0.037(3) 0.042(3) -0.002(2) 0.036(3) 0.005(3)
C6 0.063(4) 0.090(5) 0.072(4) -0.041(4) 0.021(3) -0.007(3)
C7 0.166(7) 0.056(3) 0.045(3) -0.013(3) 0.057(4) -0.043(4)
C8 0.062(3) 0.0259(19) 0.037(2) 0.0013(17) 0.031(2) 0.0047(18)
C9 0.093(4) 0.049(3) 0.043(3) 0.002(2) 0.043(3) 0.020(3)
C10 0.079(3) 0.032(2) 0.050(3) 0.004(2) 0.039(3) 0.003(2)
C11 0.067(3) 0.043(3) 0.079(4) 0.005(2) 0.054(3) 0.015(2)
C12 0.046(2) 0.048(3) 0.030(2) -0.0094(19) 0.0162(19) -0.013(2)
C13 0.036(2) 0.076(4) 0.043(3) -0.003(2) 0.016(2) -0.008(2)
C14 0.049(3) 0.066(3) 0.032(2) -0.005(2) 0.015(2) -0.008(2)
C15 0.063(3) 0.058(3) 0.048(3) -0.007(2) 0.019(3) -0.024(3)
C16 0.0249(17) 0.0258(17) 0.0235(17) 0.0019(14) 0.0136(15) 0.0050(13)
C17 0.0317(19) 0.0224(17) 0.0258(18) -0.0002(14) 0.0129(16) -0.0038(14)
C18 0.0299(19) 0.0256(18) 0.031(2) -0.0023(15) 0.0134(16) -0.0024(14)
C19 0.029(2) 0.035(2) 0.038(2) -0.0046(17) 0.0091(17) -0.0029(16)
C20 0.042(2) 0.039(2) 0.030(2) -0.0092(18) 0.0086(18) -0.0035(18)
C21 0.042(2) 0.035(2) 0.029(2) -0.0079(17) 0.0155(18) -0.0003(18)
C22 0.0323(19) 0.0284(18) 0.0261(19) -0.0013(15) 0.0143(16) -0.0013(15)
C23 0.031(2) 0.038(2) 0.037(2) -0.0045(18) 0.0175(17) -0.0024(17)
C24 0.064(3) 0.077(4) 0.053(3) 0.008(3) 0.030(3) 0.034(3)
C25 0.116(5) 0.062(4) 0.113(5) 0.010(4) 0.094(5) 0.002(4)
C26 0.036(2) 0.044(2) 0.0277(19) -0.0052(17) 0.0179(17) 0.0032(18)
C27 0.043(3) 0.095(4) 0.040(3) -0.006(3) 0.026(2) -0.003(3)
C28 0.055(3) 0.049(3) 0.067(3) -0.003(3) 0.024(3) 0.020(2)
C29 0.0290(18) 0.0275(18) 0.0210(17) 0.0017(14) 0.0119(15) -0.0043(14)
C30 0.0329(19) 0.0261(18) 0.0240(18) -0.0012(14) 0.0131(16) -0.0057(15)
C31 0.049(2) 0.032(2) 0.036(2) -0.0091(17) 0.025(2) -0.0101(18)
C32 0.048(3) 0.051(3) 0.033(2) -0.014(2) 0.017(2) -0.022(2)
C33 0.031(2) 0.064(3) 0.032(2) -0.006(2) 0.0100(18) -0.018(2)
C34 0.031(2) 0.043(2) 0.0263(19) 0.0003(17) 0.0128(16) -0.0054(17)
C35 0.036(2) 0.033(2) 0.0283(19) 0.0017(16) 0.0186(17) 0.0050(16)
C36 0.056(3) 0.037(2) 0.046(3) 0.001(2) 0.025(2) 0.012(2)
C37 0.036(2) 0.046(2) 0.045(2) 0.003(2) 0.023(2) 0.0008(18)
C38 0.029(2) 0.064(3) 0.038(2) 0.002(2) 0.0159(19) 0.002(2)
C39 0.042(3) 0.096(4) 0.068(4) -0.003(3) 0.034(3) -0.009(3)
C40 0.044(3) 0.081(4) 0.056(3) 0.008(3) 0.015(2) 0.021(3)
C41 0.034(2) 0.029(2) 0.033(2) 0.0048(16) 0.0142(17) 0.0022(16)
C42 0.047(2) 0.028(2) 0.042(2) 0.0070(17) 0.019(2) 0.0062(17)
C43 0.063(3) 0.027(2) 0.049(3) 0.0071(19) 0.026(2) 0.000(2)
C44 0.052(3) 0.034(2) 0.043(2) -0.0017(19) 0.023(2) -0.0125(19)
C45 0.0315(19) 0.033(2) 0.0274(19) 0.0034(16) 0.0140(16) -0.0038(15)
C46 0.052(3) 0.040(2) 0.029(2) 0.0065(18) 0.012(2) 0.004(2)
C47 0.047(2) 0.048(3) 0.044(2) 0.007(2) 0.030(2) -0.002(2)

loop_
_atom_type_symbol
_atom_type_description
_atom_type_scat_dispersion_real
_atom_type_scat_dispersion_imag
_atom_type_scat_source
C C 0.0033 0.0016 'International Tables Vol C Tables 4.2.6.8 and 6.1.1.4'
H H 0.0000 0.0000 'International Tables Vol C Tables 4.2.6.8 and 6.1.1.4'
N N 0.0061 0.0033 'International Tables Vol C Tables 4.2.6.8 and 6.1.1.4'
P P 0.1023 0.0942 'International Tables Vol C Tables 4.2.6.8 and 6.1.1.4'
Sn Sn -0.6537 1.4246 'International Tables Vol C Tables 4.2.6.8 and 6.1.1.4'

loop_
_geom_angle_atom_site_label_1
_geom_angle_atom_site_label_2
_geom_angle_atom_site_label_3
_geom_angle
N2 Sn1 N1 57.93(10)
N2 Sn1 P1 118.08(8)
N1 Sn1 P1 115.16(8)
C1 P1 C3 96.98(19)
C1 P1 Sn1 80.30(14)
C3 P1 Sn1 79.42(13)
C16 N1 C17 125.4(3)
C16 N1 Sn1 90.7(2)
C17 N1 Sn1 132.0(2)
C4 C1 P2 122.7(3)
C4 C1 P1 122.4(3)
P2 C1 P1 114.3(2)
C1 P2 C2 98.74(19)
C16 N2 C29 127.9(3)
C16 N2 Sn1 96.9(2)
C29 N2 Sn1 134.0(2)
C3 C2 C8 132.6(4)
C3 C2 P2 115.3(3)
C8 C2 P2 112.0(3)
C16 N3 C45 120.3(3)
C16 N3 C41 121.2(3)
C45 N3 C41 118.0(3)
C2 C3 C12 132.0(4)
C2 C3 P1 114.2(3)
C12 C3 P1 113.7(3)
C7 C4 C5 108.6(5)
C7 C4 C6 110.2(5)
C5 C4 C6 107.0(5)
C7 C4 C1 107.7(4)
C5 C4 C1 111.2(4)
C6 C4 C1 112.1(4)
C9 C8 C10 111.1(4)
C9 C8 C11 104.3(4)
C10 C8 C11 106.0(4)
C9 C8 C2 114.3(4)
C10 C8 C2 110.1(3)
C11 C8 C2 110.5(3)
C14 C12 C15 110.5(4)
C14 C12 C13 106.0(4)
C15 C12 C13 104.8(4)
C14 C12 C3 111.8(4)
C15 C12 C3 112.4(4)
C13 C12 C3 111.0(4)
N1 C16 N2 110.5(3)
N1 C16 N3 126.2(3)
N2 C16 N3 123.2(3)
C22 C17 C18 119.9(3)
C22 C17 N1 121.7(3)
C18 C17 N1 118.3(3)
C19 C18 C17 118.6(4)
C19 C18 C23 120.1(3)
C17 C18 C23 121.3(3)
C20 C19 C18 121.7(4)
C21 C20 C19 119.3(4)
C20 C21 C22 121.7(4)
C21 C22 C17 118.6(3)
C21 C22 C26 118.6(3)
C17 C22 C26 122.7(3)
C24 C23 C18 114.1(4)
C24 C23 C25 110.9(4)
C18 C23 C25 110.2(4)
C22 C26 C27 112.6(4)
C22 C26 C28 109.8(4)
C27 C26 C28 109.7(4)
C34 C29 N2 117.8(3)
C34 C29 C30 120.9(3)
N2 C29 C30 120.9(3)
C31 C30 C29 117.7(4)
C31 C30 C35 120.6(3)
C29 C30 C35 121.7(3)
C32 C31 C30 121.7(4)
C33 C32 C31 120.2(4)
C32 C33 C34 121.3(4)
C33 C34 C29 118.1(4)
C33 C34 C38 119.9(4)
C29 C34 C38 121.9(4)
C30 C35 C36 113.7(3)
C30 C35 C37 112.7(3)
C36 C35 C37 109.6(3)
C34 C38 C40 113.3(4)
C34 C38 C39 110.5(4)
C40 C38 C39 110.0(4)
N3 C41 C46 115.4(3)
N3 C41 C42 109.7(3)
C46 C41 C42 111.1(3)
C43 C42 C41 112.2(4)
C42 C43 C44 109.7(3)
C45 C44 C43 112.4(4)
N3 C45 C44 111.2(3)
N3 C45 C47 112.1(3)
C44 C45 C47 112.8(3)

loop_
_geom_bond_atom_site_label_1
_geom_bond_atom_site_label_2
_geom_bond_distance
Sn1 N2 2.212(3)
Sn1 N1 2.357(3)
Sn1 P1 2.7754(12)
P1 C1 1.766(4)
P1 C3 1.829(4)
N1 C16 1.344(5)
N1 C17 1.427(5)
C1 C4 1.536(6)
C1 P2 1.719(4)
P2 C2 1.795(4)
N2 C16 1.354(4)
N2 C29 1.419(4)
C2 C3 1.405(6)
C2 C8 1.570(5)
N3 C16 1.372(4)
N3 C45 1.487(5)
N3 C41 1.488(5)
C3 C12 1.558(6)
C4 C7 1.492(7)
C4 C5 1.508(6)
C4 C6 1.526(7)
C8 C9 1.527(6)
C8 C10 1.536(6)
C8 C11 1.546(7)
C12 C14 1.535(6)
C12 C15 1.537(7)
C12 C13 1.550(7)
C17 C22 1.409(5)
C17 C18 1.421(5)
C18 C19 1.384(5)
C18 C23 1.525(5)
C19 C20 1.382(6)
C20 C21 1.378(6)
C21 C22 1.392(5)
C22 C26 1.519(5)
C23 C24 1.517(6)
C23 C25 1.530(7)
C26 C27 1.522(6)
C26 C28 1.525(6)
C29 C34 1.409(5)
C29 C30 1.419(5)
C30 C31 1.386(5)
C30 C35 1.520(5)
C31 C32 1.383(6)
C32 C33 1.364(7)
C33 C34 1.399(6)
C34 C38 1.516(6)
C35 C36 1.530(5)
C35 C37 1.538(6)
C38 C40 1.523(7)
C38 C39 1.545(7)
C41 C46 1.531(6)
C41 C42 1.531(5)
C42 C43 1.527(6)
C43 C44 1.530(6)
C44 C45 1.528(6)
C45 C47 1.541(5)
